data_7708579
loop_
_publ_author_name
'Yang, Yan'
'Wang, Cheng-Ming'
'Pan, Feng-Hua'
'Qin, Qi-Pin'
'Xie, Qiu-Ji'
'Chen, Qing'
'Liang, Hong'

_publ_section_title
;
 Synthesis and biological evaluation of mixed-ligands cyclometalated
 iridium(III)-quinoline complexes
;
_journal_name_full 'Dalton Transactions'
_journal_paper_doi 10.1039/D1DT02416G
_journal_year 2021
_chemical_formula_moiety 'C39 H24 Cl I Ir N3 O'
_chemical_formula_sum 'C39 H24 Cl I Ir N3 O'
_chemical_formula_weight 905.16
_space_group_crystal_system tetragonal
_space_group_IT_number 88
_space_group_name_Hall '-I 4ad'
_space_group_name_H-M_alt 'I 41/a :2'
_atom_sites_solution_hydrogens geom
_atom_sites_solution_primary direct
_audit_creation_date 2020-02-18
_audit_creation_method
;
Olex2 1.2
(compiled 2018.05.29 svn.r3508 for OlexSys, GUI svn.r5506)
;
_audit_update_record
;
2021-07-10 deposited with the CCDC.	2021-10-18 downloaded from the CCDC.
;
_cell_angle_alpha 90
_cell_angle_beta 90
_cell_angle_gamma 90
_cell_formula_units_Z 16
_cell_length_a 18.4197(4)
_cell_length_b 18.4197(4)
_cell_length_c 36.1009(13)
_cell_measurement_reflns_used 5391
_cell_measurement_temperature 293(2)
_cell_measurement_theta_max 24.0620
_cell_measurement_theta_min 3.6570
_cell_volume 12248.5(6)
_computing_cell_refinement 'CrysAlisPro 1.171.39.46 (Rigaku OD, 2018)'
_computing_data_collection 'CrysAlisPro 1.171.39.46 (Rigaku OD, 2018)'
_computing_data_reduction 'CrysAlisPro 1.171.39.46 (Rigaku OD, 2018)'
_computing_molecular_graphics 'Olex2 (Dolomanov et al., 2009)'
_computing_publication_material 'Olex2 (Dolomanov et al., 2009)'
_computing_structure_refinement 'ShelXL (Sheldrick, 2015)'
_computing_structure_solution 'ShelXS (Sheldrick, 2008)'
_diffrn_ambient_temperature 293(2)
_diffrn_detector 'CCD plate'
_diffrn_detector_area_resol_mean 16.0233
_diffrn_detector_type Eos
_diffrn_measured_fraction_theta_full 0.997
_diffrn_measured_fraction_theta_max 0.939
_diffrn_measurement_details
;
List of Runs (angles in degrees, time in seconds):

  # Type    Start    End  Width  t~exp~   \w     \q     \k     \f   Frames
#--------------------------------------------------------------------------
  1  \w     20.00  59.00   1.00   10.00    --   18.47 -99.00  90.00   39
  2  \w    -33.00  10.00   1.00   10.00    --  -18.78 -77.00-180.00   43
  3  \w    -86.00   1.00   1.00   10.00    --  -18.78 -57.00 -90.00   87
  4  \w     -8.00  43.00   1.00   10.00    --  -18.78  77.00  60.00   51
  5  \w    -39.00  36.00   1.00   10.00    --  -18.78  57.00-180.00   75
  6  \w    -35.00  38.00   1.00   10.00    --  -18.78  38.00  60.00   73
;
_diffrn_measurement_device 'four-circle diffractometer'
_diffrn_measurement_device_type 'SuperNova, Single source at offset/far, Eos'
_diffrn_measurement_method '\w scans'
_diffrn_orient_matrix_type 'CrysAlisPro convention (1999,Acta A55,543-557)'
_diffrn_orient_matrix_UB_11 -0.0327423000
_diffrn_orient_matrix_UB_12 0.0201398000
_diffrn_orient_matrix_UB_13 -0.0011624000
_diffrn_orient_matrix_UB_21 0.0198098000
_diffrn_orient_matrix_UB_22 0.0327557000
_diffrn_orient_matrix_UB_23 0.0023202000
_diffrn_orient_matrix_UB_31 0.0043066000
_diffrn_orient_matrix_UB_32 0.0026220000
_diffrn_orient_matrix_UB_33 -0.0194629000
_diffrn_radiation_monochromator mirror
_diffrn_radiation_probe x-ray
_diffrn_radiation_type MoK\a
_diffrn_radiation_wavelength 0.71073
_diffrn_reflns_av_R_equivalents 0.1090
_diffrn_reflns_av_unetI/netI 0.1123
_diffrn_reflns_Laue_measured_fraction_full 0.997
_diffrn_reflns_Laue_measured_fraction_max 0.939
_diffrn_reflns_limit_h_max 25
_diffrn_reflns_limit_h_min -22
_diffrn_reflns_limit_k_max 24
_diffrn_reflns_limit_k_min -20
_diffrn_reflns_limit_l_max 49
_diffrn_reflns_limit_l_min -46
_diffrn_reflns_number 45801
_diffrn_reflns_point_group_measured_fraction_full 0.997
_diffrn_reflns_point_group_measured_fraction_max 0.939
_diffrn_reflns_theta_full 25.242
_diffrn_reflns_theta_max 29.035
_diffrn_reflns_theta_min 3.326
_diffrn_source 'micro-focus sealed X-ray tube'
_diffrn_source_type 'SuperNova (Mo) X-ray Source'
_exptl_absorpt_coefficient_mu 5.495
_exptl_absorpt_correction_T_max 1.00000
_exptl_absorpt_correction_T_min 0.62042
_exptl_absorpt_correction_type multi-scan
_exptl_absorpt_process_details
;
CrysAlisPro 1.171.39.46 (Rigaku Oxford Diffraction, 2018)
Empirical absorption correction using spherical harmonics,
 implemented in SCALE3 ABSPACK scaling algorithm.
;
_exptl_crystal_colour BROWN
_exptl_crystal_density_diffrn 1.963
_exptl_crystal_description BLOCK
_exptl_crystal_F_000 6944
_refine_diff_density_max 4.070
_refine_diff_density_min -2.368
_refine_diff_density_rms 0.229
_refine_ls_extinction_method none
_refine_ls_goodness_of_fit_ref 1.037
_refine_ls_hydrogen_treatment constr
_refine_ls_matrix_type full
_refine_ls_number_parameters 403
_refine_ls_number_reflns 7679
_refine_ls_number_restraints 1446
_refine_ls_restrained_S_all 0.963
_refine_ls_R_factor_all 0.1426
_refine_ls_R_factor_gt 0.0700
_refine_ls_shift/su_max 0.000
_refine_ls_shift/su_mean 0.000
_refine_ls_structure_factor_coef Fsqd
_refine_ls_weighting_details 'w=1/[\s^2^(Fo^2^)+(0.0871P)^2^+181.7377P] where P=(Fo^2^+2Fc^2^)/3'
_refine_ls_weighting_scheme calc
_refine_ls_wR_factor_gt 0.1678
_refine_ls_wR_factor_ref 0.2063
_reflns_Friedel_coverage 0.000
_reflns_number_gt 4384
_reflns_number_total 7679
_reflns_threshold_expression 'I > 2\s(I)'
_cod_data_source_file d1dt02416g2.cif
_cod_data_source_block 14
_cod_original_cell_volume 12248.5(7)
_cod_original_sg_symbol_H-M 'I 41/a'
_cod_database_code 7708579
_shelxl_version_number 2014-3
_chemical_oxdiff_formula 'C1 H1 O1 N1'
_shelx_space_group_comment
;
The symmetry employed for this shelxl refinement is uniquely defined
by the following loop, which should always be used as a source of
symmetry information in preference to the above space-group names.
They are only intended as comments.
;
_reflns_odcompleteness_completeness 99.75
_reflns_odcompleteness_iscentric 1
_reflns_odcompleteness_theta 26.32
_olex2_refinement_description
;
1. Fixed Uiso
 At 1.2 times of:
  All C(H) groups
2. Uiso/Uaniso restraints and constraints
All non-hydrogen atoms have similar U: within 3.8A with sigma of 0.02 and sigma
for terminal atoms of 0.04
3.a Aromatic/amide H refined with riding coordinates:
 C37(H37), C38(H38), C39(H39), C2(H2), C3(H3), C4(H4), C5(H5), C7(H7), C8(H8),
 C11(H11), C12(H12), C13(H13), C14(H14), C17(H17), C18(H18), C19(H19), C20(H20),
  C23(H23), C24(H24), C26(H26), C27(H27), C28(H28), C29(H29), C33(H33)
3.b Fitted hexagon refined as free rotating group:
 C36(C35,N3,C37,C38,C39)
;
_olex2_submission_special_instructions 'No special instructions were received'
_oxdiff_exptl_absorpt_empirical_details
;
Empirical correction (ABSPACK) includes:
- Absorption correction using spherical harmonics
- Frame scaling
;
_oxdiff_exptl_absorpt_empirical_full_max 1.558
_oxdiff_exptl_absorpt_empirical_full_min 0.639

loop_
_space_group_symop_operation_xyz
'x, y, z'
'-y+3/4, x+1/4, z+1/4'
'-x, -y+1/2, z'
'y+1/4, -x+1/4, z+1/4'
'x+1/2, y+1/2, z+1/2'
'-y+5/4, x+3/4, z+3/4'
'-x+1/2, -y+1, z+1/2'
'y+3/4, -x+3/4, z+3/4'
'-x, -y, -z'
'y-3/4, -x-1/4, -z-1/4'
'x, y-1/2, -z'
'-y-1/4, x-1/4, -z-1/4'
'-x+1/2, -y+1/2, -z+1/2'
'y-1/4, -x+1/4, -z+1/4'
'x+1/2, y, -z+1/2'
'-y+1/4, x+1/4, -z+1/4'

loop_
_atom_site_label
_atom_site_type_symbol
_atom_site_fract_x
_atom_site_fract_y
_atom_site_fract_z
_atom_site_U_iso_or_equiv
_atom_site_adp_type
_atom_site_occupancy
_atom_site_site_symmetry_order
_atom_site_calc_flag
_atom_site_refinement_flags_posn
_atom_site_refinement_flags_adp
_atom_site_refinement_flags_occupancy
_atom_site_disorder_assembly
_atom_site_disorder_group
Ir1 Ir 0.25802(2) 0.45847(2) 0.01994(2) 0.03169(16) Uani 1 1 d . U . . .
I1 I 0.42826(6) 0.68139(6) -0.01663(3) 0.0685(3) Uani 1 1 d . U . . .
Cl1 Cl 0.2014(3) 0.7130(2) -0.12189(11) 0.0792(13) Uani 1 1 d . U . . .
O1 O 0.3176(5) 0.5562(5) 0.0071(2) 0.0439(17) Uani 1 1 d . U . . .
N1 N 0.2141(5) 0.5253(5) 0.0614(3) 0.0381(18) Uani 1 1 d . U . . .
N2 N 0.3034(5) 0.3818(5) -0.0163(2) 0.0368(18) Uani 1 1 d . U . . .
C36 C 0.2004(5) 0.5993(4) -0.0727(2) 0.048(2) Uani 1 1 d . U . . .
C35 C 0.2303(4) 0.5647(4) -0.0420(2) 0.044(2) Uani 1 1 d G U . . .
N3 N 0.2018(4) 0.4991(4) -0.02987(18) 0.0390(18) Uani 1 1 d G U . . .
C37 C 0.1433(4) 0.4680(4) -0.0483(2) 0.050(2) Uani 1 1 d G U . . .
H37 H 0.1241 0.4241 -0.0402 0.060 Uiso 1 1 calc R . . . .
C38 C 0.1133(4) 0.5026(5) -0.0789(2) 0.056(3) Uani 1 1 d G U . . .
H38 H 0.0742 0.4819 -0.0913 0.067 Uiso 1 1 calc R . . . .
C39 C 0.1419(5) 0.5683(5) -0.09112(18) 0.053(3) Uani 1 1 d G U . . .
H39 H 0.1219 0.5914 -0.1116 0.064 Uiso 1 1 calc R . . . .
C1 C 0.3671(7) 0.3896(7) -0.0366(3) 0.041(2) Uani 1 1 d . U . . .
C2 C 0.4139(7) 0.4517(7) -0.0312(4) 0.046(2) Uani 1 1 d . U . . .
H2 H 0.4016 0.4874 -0.0142 0.055 Uiso 1 1 calc R . . . .
C3 C 0.4770(8) 0.4576(8) -0.0515(4) 0.052(3) Uani 1 1 d . U . . .
H3 H 0.5078 0.4968 -0.0477 0.062 Uiso 1 1 calc R . . . .
C4 C 0.4951(8) 0.4049(9) -0.0780(4) 0.059(3) Uani 1 1 d . U . . .
H4 H 0.5370 0.4106 -0.0920 0.070 Uiso 1 1 calc R . . . .
C5 C 0.4539(8) 0.3480(8) -0.0832(4) 0.054(3) Uani 1 1 d . U . . .
H5 H 0.4679 0.3138 -0.1008 0.064 Uiso 1 1 calc R . . . .
C6 C 0.3873(7) 0.3359(7) -0.0626(3) 0.046(2) Uani 1 1 d . U . . .
C7 C 0.3456(7) 0.2753(7) -0.0668(4) 0.048(2) Uani 1 1 d . U . . .
H7 H 0.3584 0.2406 -0.0844 0.057 Uiso 1 1 calc R . . . .
C8 C 0.2868(7) 0.2654(7) -0.0461(3) 0.045(2) Uani 1 1 d . U . . .
H8 H 0.2600 0.2228 -0.0480 0.054 Uiso 1 1 calc R . . . .
C9 C 0.2652(7) 0.3214(6) -0.0205(3) 0.036(2) Uani 1 1 d . U . . .
C10 C 0.2023(7) 0.3146(6) 0.0042(3) 0.040(2) Uani 1 1 d . U . . .
C11 C 0.1558(7) 0.2541(7) 0.0051(4) 0.047(3) Uani 1 1 d . U . . .
H11 H 0.1625 0.2154 -0.0111 0.056 Uiso 1 1 calc R . . . .
C12 C 0.0997(8) 0.2539(8) 0.0307(4) 0.053(3) Uani 1 1 d . U . . .
H12 H 0.0695 0.2135 0.0322 0.063 Uiso 1 1 calc R . . . .
C13 C 0.0878(7) 0.3108(7) 0.0535(4) 0.046(3) Uani 1 1 d . U . . .
H13 H 0.0482 0.3106 0.0695 0.055 Uiso 1 1 calc R . . . .
C14 C 0.1345(7) 0.3689(7) 0.0530(3) 0.044(2) Uani 1 1 d . U . . .
H14 H 0.1266 0.4066 0.0697 0.053 Uiso 1 1 calc R . . . .
C15 C 0.1924(7) 0.3740(7) 0.0291(3) 0.038(2) Uani 1 1 d . U . . .
C16 C 0.3229(6) 0.4328(6) 0.0622(3) 0.038(2) Uani 1 1 d . U . . .
C17 C 0.3756(7) 0.3795(7) 0.0638(3) 0.044(2) Uani 1 1 d . U . . .
H17 H 0.3805 0.3475 0.0440 0.052 Uiso 1 1 calc R . . . .
C18 C 0.4224(7) 0.3723(8) 0.0949(4) 0.052(3) Uani 1 1 d . U . . .
H18 H 0.4571 0.3356 0.0956 0.063 Uiso 1 1 calc R . . . .
C19 C 0.4160(7) 0.4202(7) 0.1243(4) 0.050(3) Uani 1 1 d . U . . .
H19 H 0.4470 0.4165 0.1445 0.060 Uiso 1 1 calc R . . . .
C20 C 0.3633(7) 0.4737(7) 0.1235(4) 0.045(2) Uani 1 1 d . U . . .
H20 H 0.3584 0.5053 0.1434 0.054 Uiso 1 1 calc R . . . .
C21 C 0.3179(7) 0.4803(7) 0.0933(3) 0.041(2) Uani 1 1 d . U . . .
C22 C 0.2580(7) 0.5306(7) 0.0913(4) 0.042(2) Uani 1 1 d . U . . .
C23 C 0.2420(8) 0.5846(7) 0.1194(4) 0.049(3) Uani 1 1 d . U . . .
H23 H 0.2733 0.5893 0.1395 0.059 Uiso 1 1 calc R . . . .
C24 C 0.1825(7) 0.6285(8) 0.1174(4) 0.050(3) Uani 1 1 d . U . . .
H24 H 0.1741 0.6645 0.1350 0.061 Uiso 1 1 calc R . . . .
C25 C 0.1351(7) 0.6171(7) 0.0881(4) 0.044(2) Uani 1 1 d . U . . .
C26 C 0.0678(8) 0.6592(7) 0.0849(4) 0.054(3) Uani 1 1 d . U . . .
H26 H 0.0574 0.6947 0.1024 0.065 Uiso 1 1 calc R . . . .
C27 C 0.0207(8) 0.6471(8) 0.0569(4) 0.056(3) Uani 1 1 d . U . . .
H27 H -0.0219 0.6740 0.0553 0.067 Uiso 1 1 calc R . . . .
C28 C 0.0364(8) 0.5932(8) 0.0300(4) 0.053(3) Uani 1 1 d . U . . .
H28 H 0.0031 0.5838 0.0113 0.064 Uiso 1 1 calc R . . . .
C29 C 0.0986(7) 0.5556(7) 0.0314(4) 0.047(2) Uani 1 1 d . U . . .
H29 H 0.1081 0.5209 0.0133 0.056 Uiso 1 1 calc R . . . .
C30 C 0.1506(7) 0.5677(7) 0.0600(3) 0.042(2) Uani 1 1 d . U . . .
C31 C 0.2926(7) 0.5917(7) -0.0230(3) 0.043(2) Uani 1 1 d . U . . .
C32 C 0.3269(7) 0.6521(7) -0.0374(3) 0.042(2) Uani 1 1 d . U . . .
C33 C 0.2974(8) 0.6882(7) -0.0681(4) 0.051(3) Uani 1 1 d . U . . .
H33 H 0.3204 0.7295 -0.0771 0.061 Uiso 1 1 calc R . . . .
C34 C 0.2361(8) 0.6644(7) -0.0848(4) 0.050(3) Uani 1 1 d . U . . .

loop_
_atom_site_aniso_label
_atom_site_aniso_U_11
_atom_site_aniso_U_22
_atom_site_aniso_U_33
_atom_site_aniso_U_23
_atom_site_aniso_U_13
_atom_site_aniso_U_12
Ir1 0.0301(3) 0.0299(3) 0.0351(3) -0.00065(18) -0.00049(18) -0.00452(19)
I1 0.0493(6) 0.0570(6) 0.0993(8) 0.0013(6) 0.0011(5) -0.0157(5)
Cl1 0.118(4) 0.057(2) 0.063(2) 0.019(2) -0.016(2) -0.011(2)
O1 0.040(4) 0.039(4) 0.053(4) 0.004(3) 0.003(3) -0.005(3)
N1 0.037(4) 0.035(4) 0.042(4) -0.003(3) -0.003(3) -0.004(3)
N2 0.038(4) 0.035(4) 0.038(4) -0.001(3) -0.003(3) -0.002(3)
C36 0.048(5) 0.051(5) 0.046(5) 0.002(5) 0.002(4) 0.001(5)
C35 0.043(5) 0.043(5) 0.045(4) 0.004(4) 0.002(4) -0.002(4)
N3 0.039(4) 0.037(4) 0.041(4) 0.000(3) -0.001(3) -0.005(3)
C37 0.053(5) 0.047(5) 0.049(5) 0.003(4) 0.000(4) -0.005(5)
C38 0.050(6) 0.068(6) 0.051(6) -0.034(5) 0.009(5) -0.035(5)
C39 0.071(6) 0.049(5) 0.040(5) 0.003(5) 0.001(5) 0.028(5)
C1 0.040(4) 0.042(4) 0.040(4) 0.003(4) -0.002(4) -0.002(4)
C2 0.044(5) 0.047(5) 0.047(4) 0.000(4) 0.005(4) -0.004(4)
C3 0.049(6) 0.057(6) 0.051(6) 0.003(5) 0.002(5) -0.010(5)
C4 0.055(6) 0.070(7) 0.052(6) 0.001(6) 0.017(5) -0.007(6)
C5 0.054(6) 0.055(6) 0.051(5) -0.008(5) 0.014(5) 0.002(5)
C6 0.047(5) 0.049(5) 0.042(5) 0.001(5) 0.005(5) 0.002(5)
C7 0.051(5) 0.045(5) 0.047(5) -0.002(5) 0.005(5) 0.003(5)
C8 0.053(5) 0.039(5) 0.044(5) -0.004(4) 0.002(5) -0.001(5)
C9 0.037(4) 0.033(4) 0.037(4) 0.002(4) 0.000(4) -0.004(4)
C10 0.041(4) 0.034(4) 0.045(4) 0.005(4) -0.002(4) -0.006(4)
C11 0.047(5) 0.039(5) 0.054(5) -0.002(5) -0.004(5) -0.009(5)
C12 0.048(6) 0.046(6) 0.063(6) 0.001(5) -0.001(5) -0.012(5)
C13 0.041(6) 0.045(6) 0.051(6) 0.002(5) 0.013(5) -0.009(5)
C14 0.041(5) 0.042(5) 0.048(5) -0.002(4) 0.006(4) -0.006(4)
C15 0.036(4) 0.036(4) 0.044(4) 0.000(4) -0.004(4) -0.006(4)
C16 0.033(4) 0.039(4) 0.043(4) 0.001(4) -0.001(4) -0.005(4)
C17 0.040(5) 0.041(5) 0.049(5) -0.001(4) -0.006(4) 0.000(4)
C18 0.045(6) 0.056(6) 0.056(6) 0.000(5) -0.008(5) 0.001(6)
C19 0.045(6) 0.051(6) 0.054(6) 0.000(5) -0.018(5) -0.005(5)
C20 0.038(5) 0.046(5) 0.051(5) -0.004(5) -0.003(5) -0.005(5)
C21 0.037(4) 0.040(5) 0.047(5) -0.001(4) -0.006(4) -0.008(4)
C22 0.041(4) 0.041(4) 0.045(4) -0.006(4) 0.005(4) -0.007(4)
C23 0.055(5) 0.046(5) 0.046(5) -0.008(5) -0.003(5) -0.004(5)
C24 0.049(5) 0.046(5) 0.057(5) -0.008(5) 0.005(5) -0.003(5)
C25 0.041(5) 0.036(5) 0.055(5) -0.007(5) 0.007(5) 0.001(5)
C26 0.054(6) 0.044(5) 0.065(6) -0.007(5) 0.008(5) 0.002(5)
C27 0.042(6) 0.048(6) 0.078(7) 0.006(6) 0.005(6) 0.002(5)
C28 0.045(6) 0.051(6) 0.064(6) 0.002(5) 0.001(5) -0.003(5)
C29 0.041(4) 0.045(5) 0.056(5) -0.003(4) 0.007(4) 0.001(4)
C30 0.037(4) 0.036(4) 0.051(4) -0.003(4) 0.005(4) -0.003(4)
C31 0.042(5) 0.042(5) 0.045(5) 0.003(4) 0.005(4) 0.001(4)
C32 0.038(5) 0.038(5) 0.050(5) 0.007(5) 0.002(5) -0.004(5)
C33 0.053(6) 0.045(5) 0.054(6) 0.004(5) 0.010(5) -0.005(5)
C34 0.059(6) 0.046(5) 0.046(5) 0.007(5) 0.002(5) 0.002(5)

loop_
_atom_type_symbol
_atom_type_description
_atom_type_scat_dispersion_real
_atom_type_scat_dispersion_imag
_atom_type_scat_source
C C 0.0033 0.0016 'International Tables Vol C Tables 4.2.6.8 and 6.1.1.4'
H H 0.0000 0.0000 'International Tables Vol C Tables 4.2.6.8 and 6.1.1.4'
Cl Cl 0.1484 0.1585 'International Tables Vol C Tables 4.2.6.8 and 6.1.1.4'
I I -0.4742 1.8119 'International Tables Vol C Tables 4.2.6.8 and 6.1.1.4'
Ir Ir -1.4442 7.9887 'International Tables Vol C Tables 4.2.6.8 and 6.1.1.4'
N N 0.0061 0.0033 'International Tables Vol C Tables 4.2.6.8 and 6.1.1.4'
O O 0.0106 0.0060 'International Tables Vol C Tables 4.2.6.8 and 6.1.1.4'

loop_
_geom_angle_atom_site_label_1
_geom_angle_atom_site_label_2
_geom_angle_atom_site_label_3
_geom_angle
_geom_angle_site_symmetry_1
_geom_angle_site_symmetry_3
_geom_angle_publ_flag
O1 Ir1 N3 77.3(3) . . ?
N1 Ir1 O1 81.9(4) . . ?
N1 Ir1 N3 101.6(3) . . ?
N2 Ir1 O1 103.0(3) . . ?
N2 Ir1 N1 172.8(4) . . ?
N2 Ir1 N3 84.7(3) . . ?
C15 Ir1 O1 173.0(4) . . ?
C15 Ir1 N1 96.1(4) . . ?
C15 Ir1 N2 79.6(4) . . ?
C15 Ir1 N3 96.6(4) . . ?
C16 Ir1 O1 93.3(4) . . ?
C16 Ir1 N1 79.9(4) . . ?
C16 Ir1 N2 94.5(4) . . ?
C16 Ir1 N3 170.1(4) . . ?
C16 Ir1 C15 93.0(5) . . ?
C31 O1 Ir1 113.8(7) . . ?
C22 N1 Ir1 112.4(8) . . ?
C22 N1 C30 119.1(10) . . ?
C30 N1 Ir1 128.3(8) . . ?
C1 N2 Ir1 126.5(8) . . ?
C9 N2 Ir1 115.0(8) . . ?
C9 N2 C1 118.5(10) . . ?
C35 C36 C39 120.0 . . ?
C35 C36 C34 116.3(8) . . ?
C39 C36 C34 123.6(8) . . ?
C36 C35 N3 120.0 . . ?
C36 C35 C31 122.8(7) . . ?
N3 C35 C31 117.1(7) . . ?
C35 N3 Ir1 112.0(4) . . ?
C37 N3 Ir1 128.0(4) . . ?
C37 N3 C35 120.0 . . ?
C38 C37 N3 120.0 . . ?
C37 C38 C39 120.0 . . ?
C38 C39 C36 120.0 . . ?
N2 C1 C2 121.0(11) . . ?
N2 C1 C6 119.9(11) . . ?
C6 C1 C2 119.1(12) . . ?
C3 C2 C1 119.6(13) . . ?
C2 C3 C4 120.6(13) . . ?
C5 C4 C3 121.0(13) . . ?
C4 C5 C6 122.6(13) . . ?
C1 C6 C5 117.1(12) . . ?
C7 C6 C1 120.0(12) . . ?
C7 C6 C5 122.9(12) . . ?
C8 C7 C6 120.5(13) . . ?
C7 C8 C9 119.2(12) . . ?
N2 C9 C8 121.7(11) . . ?
N2 C9 C10 115.0(10) . . ?
C8 C9 C10 123.2(11) . . ?
C11 C10 C9 124.2(11) . . ?
C11 C10 C15 121.0(12) . . ?
C15 C10 C9 114.7(11) . . ?
C12 C11 C10 118.2(12) . . ?
C13 C12 C11 121.6(13) . . ?
C12 C13 C14 119.8(12) . . ?
C13 C14 C15 123.1(12) . . ?
C10 C15 Ir1 114.5(9) . . ?
C14 C15 Ir1 128.8(10) . . ?
C14 C15 C10 116.3(11) . . ?
C17 C16 Ir1 128.3(9) . . ?
C17 C16 C21 116.7(11) . . ?
C21 C16 Ir1 114.8(9) . . ?
C16 C17 C18 121.6(12) . . ?
C19 C18 C17 119.6(13) . . ?
C20 C19 C18 119.9(12) . . ?
C21 C20 C19 120.3(13) . . ?
C16 C21 C22 113.7(10) . . ?
C20 C21 C16 121.9(12) . . ?
C20 C21 C22 124.2(12) . . ?
N1 C22 C21 116.9(11) . . ?
N1 C22 C23 119.1(12) . . ?
C21 C22 C23 124.0(12) . . ?
C24 C23 C22 122.2(13) . . ?
C23 C24 C25 117.1(12) . . ?
C24 C25 C26 120.8(12) . . ?
C24 C25 C30 121.7(12) . . ?
C30 C25 C26 117.5(12) . . ?
C27 C26 C25 121.0(13) . . ?
C26 C27 C28 119.8(14) . . ?
C29 C28 C27 120.7(14) . . ?
C28 C29 C30 121.3(13) . . ?
N1 C30 C29 119.8(11) . . ?
C25 C30 N1 120.4(11) . . ?
C25 C30 C29 119.5(12) . . ?
O1 C31 C35 119.5(10) . . ?
O1 C31 C32 122.5(11) . . ?
C32 C31 C35 117.9(11) . . ?
C31 C32 I1 118.9(9) . . ?
C31 C32 C33 120.1(12) . . ?
C33 C32 I1 120.6(9) . . ?
C34 C33 C32 121.5(13) . . ?
C36 C34 Cl1 119.8(10) . . ?
C33 C34 Cl1 119.0(11) . . ?
C33 C34 C36 121.1(12) . . ?

loop_
_geom_bond_atom_site_label_1
_geom_bond_atom_site_label_2
_geom_bond_distance
_geom_bond_site_symmetry_2
_geom_bond_publ_flag
Ir1 O1 2.159(8) . ?
Ir1 N1 2.100(10) . ?
Ir1 N2 2.099(10) . ?
Ir1 N3 2.206(5) . ?
Ir1 C15 1.997(12) . ?
Ir1 C16 1.995(12) . ?
I1 C32 2.083(13) . ?
Cl1 C34 1.733(14) . ?
O1 C31 1.349(14) . ?
N1 C22 1.351(16) . ?
N1 C30 1.408(15) . ?
N2 C1 1.390(15) . ?
N2 C9 1.325(14) . ?
C36 C35 1.3900 . ?
C36 C39 1.3900 . ?
C36 C34 1.436(15) . ?
C35 N3 1.3900 . ?
C35 C31 1.426(14) . ?
N3 C37 1.3900 . ?
C37 C38 1.3900 . ?
C38 C39 1.3900 . ?
C1 C2 1.445(18) . ?
C1 C6 1.413(17) . ?
C2 C3 1.378(18) . ?
C3 C4 1.401(19) . ?
C4 C5 1.308(19) . ?
C5 C6 1.453(18) . ?
C6 C7 1.363(18) . ?
C7 C8 1.330(18) . ?
C8 C9 1.441(16) . ?
C9 C10 1.466(17) . ?
C10 C11 1.406(16) . ?
C10 C15 1.427(17) . ?
C11 C12 1.388(19) . ?
C12 C13 1.351(18) . ?
C13 C14 1.373(17) . ?
C14 C15 1.376(17) . ?
C16 C17 1.382(17) . ?
C16 C21 1.427(17) . ?
C17 C18 1.424(17) . ?
C18 C19 1.384(19) . ?
C19 C20 1.383(18) . ?
C20 C21 1.378(17) . ?
C21 C22 1.442(18) . ?
C22 C23 1.452(17) . ?
C23 C24 1.363(18) . ?
C24 C25 1.389(18) . ?
C25 C26 1.467(19) . ?
C25 C30 1.391(17) . ?
C26 C27 1.35(2) . ?
C27 C28 1.42(2) . ?
C28 C29 1.340(19) . ?
C29 C30 1.426(18) . ?
C31 C32 1.381(17) . ?
C32 C33 1.401(18) . ?
C33 C34 1.352(19) . ?
